data_7127423
loop_
_publ_author_name
'Cabeza, Javier A.'
'Garc\'ia-\'Alvarez, Pablo'
'Laglera-G\'andara, Carlos J'
'P\'erez-Carre\~no, Enrique'

_publ_section_title
;
 A Z-type PGeP pincer germylene ligand in a T-shaped palladium(0) complex.
;
_journal_issue 90
_journal_name_full 'Chemical communications (Cambridge, England)'
_journal_page_first 14095
_journal_page_last 14097
_journal_paper_doi 10.1039/d0cc06614a
_journal_volume 56
_journal_year 2020
_chemical_formula_moiety 'C37 H52 Ge N2 P2 Pd S2'
_chemical_formula_sum 'C37 H52 Ge N2 P2 Pd S2'
_chemical_formula_weight 829.85
_space_group_crystal_system monoclinic
_space_group_IT_number 14
_space_group_name_Hall '-P 2yn'
_space_group_name_H-M_alt 'P 1 21/n 1'
_atom_sites_solution_hydrogens geom
_audit_creation_method SHELXL-2014
_audit_update_record
;
2020-10-02 deposited with the CCDC.	2020-10-19 downloaded from the CCDC.
;
_cell_angle_alpha 90
_cell_angle_beta 114.6700(10)
_cell_angle_gamma 90
_cell_formula_units_Z 4
_cell_length_a 17.5001(4)
_cell_length_b 12.1142(2)
_cell_length_c 18.9450(4)
_cell_measurement_reflns_used 9882
_cell_measurement_temperature 100(2)
_cell_measurement_theta_max 74.6585
_cell_measurement_theta_min 2.8905
_cell_volume 3649.75(13)
_computing_cell_refinement 'BRUKER APEX3'
_computing_data_collection 'BRUKER APEX3'
_computing_data_reduction 'BRUKER APEX3'
_computing_molecular_graphics 'MERCURY (Cambridge Crystallographic Data Centre: Cambridge, UK, 2020)'
_computing_structure_refinement 'SHELXL-2014 (Sheldrick, 2014)'
_computing_structure_solution 'SIR-97 (Giacovazzo, 1999)'
_diffrn_ambient_temperature 100(2)
_diffrn_measured_fraction_theta_full 0.999
_diffrn_measured_fraction_theta_max 0.999
_diffrn_measurement_device_type 'Bruker D8 VENTURE PHOTON III-14'
_diffrn_radiation_type CuK\a
_diffrn_radiation_wavelength 1.54178
_diffrn_reflns_av_R_equivalents 0.0396
_diffrn_reflns_av_unetI/netI 0.0115
_diffrn_reflns_Laue_measured_fraction_full 0.999
_diffrn_reflns_Laue_measured_fraction_max 0.999
_diffrn_reflns_limit_h_max 21
_diffrn_reflns_limit_h_min -21
_diffrn_reflns_limit_k_max 14
_diffrn_reflns_limit_k_min -15
_diffrn_reflns_limit_l_max 23
_diffrn_reflns_limit_l_min -23
_diffrn_reflns_number 176781
_diffrn_reflns_point_group_measured_fraction_full 0.999
_diffrn_reflns_point_group_measured_fraction_max 0.999
_diffrn_reflns_theta_full 67.679
_diffrn_reflns_theta_max 74.487
_diffrn_reflns_theta_min 2.890
_exptl_absorpt_coefficient_mu 7.101
_exptl_absorpt_correction_T_max 0.6308
_exptl_absorpt_correction_T_min 0.4706
_exptl_absorpt_correction_type multi-scan
_exptl_absorpt_process_details
; 
SADABS-2016/2 - Bruker AXS area detector scaling and absorption correction 

Reference: Krause, L., Herbst-Irmer, R., Sheldrick G.M. & Stalke D., J. Appl. Cryst. 48 (2015) 3-10.
;
_exptl_crystal_colour yellow
_exptl_crystal_density_diffrn 1.510
_exptl_crystal_description prism
_exptl_crystal_F_000 1712
_exptl_crystal_size_max 0.14
_exptl_crystal_size_mid 0.09
_exptl_crystal_size_min 0.05
_refine_diff_density_max 0.422
_refine_diff_density_min -0.317
_refine_diff_density_rms 0.051
_refine_ls_extinction_method none
_refine_ls_goodness_of_fit_ref 1.068
_refine_ls_hydrogen_treatment constr
_refine_ls_matrix_type full
_refine_ls_number_parameters 416
_refine_ls_number_reflns 7461
_refine_ls_number_restraints 0
_refine_ls_restrained_S_all 1.068
_refine_ls_R_factor_all 0.0190
_refine_ls_R_factor_gt 0.0178
_refine_ls_shift/su_max 0.005
_refine_ls_shift/su_mean 0.000
_refine_ls_structure_factor_coef Fsqd
_refine_ls_weighting_details 'w=1/[\s^2^(Fo^2^)+(0.0156P)^2^+3.1910P] where P=(Fo^2^+2Fc^2^)/3'
_refine_ls_weighting_scheme calc
_refine_ls_wR_factor_gt 0.0410
_refine_ls_wR_factor_ref 0.0418
_reflns_Friedel_coverage 0.000
_reflns_number_gt 7173
_reflns_number_total 7461
_reflns_threshold_expression 'I > 2\s(I)'
_cod_data_source_file d0cc06614a2.cif
_cod_data_source_block 4
_cod_depositor_comments 'Adding full bibliography for 7127422--7127423.cif.'
_cod_original_sg_symbol_H-M 'P 21/n'
_cod_database_code 7127423
_shelx_space_group_comment
;
The symmetry employed for this shelxl refinement is uniquely defined
by the following loop, which should always be used as a source of
symmetry information in preference to the above space-group names.
They are only intended as comments.
;
_shelxl_version_number 2014-3

loop_
_space_group_symop_operation_xyz
'x, y, z'
'-x+1/2, y+1/2, -z+1/2'
'-x, -y, -z'
'x-1/2, -y-1/2, z-1/2'

loop_
_atom_site_label
_atom_site_type_symbol
_atom_site_fract_x
_atom_site_fract_y
_atom_site_fract_z
_atom_site_U_iso_or_equiv
_atom_site_adp_type
_atom_site_occupancy
_atom_site_site_symmetry_order
_atom_site_calc_flag
_atom_site_refinement_flags_posn
_atom_site_refinement_flags_adp
_atom_site_refinement_flags_occupancy
_atom_site_disorder_assembly
_atom_site_disorder_group
C1 C 0.88562(11) 0.28198(14) 0.47118(10) 0.0217(4) Uani 1 1 d . . . . .
H1A H 0.8638 0.3427 0.4339 0.033 Uiso 1 1 calc R U . . .
H1B H 0.8424 0.2583 0.4881 0.033 Uiso 1 1 calc R U . . .
H1C H 0.9009 0.2199 0.4465 0.033 Uiso 1 1 calc R U . . .
C2 C 1.03370(11) 0.35347(14) 0.51724(11) 0.0212(4) Uani 1 1 d . . . . .
H2A H 1.0501 0.2888 0.4957 0.032 Uiso 1 1 calc R U . . .
H2B H 1.0824 0.3805 0.5626 0.032 Uiso 1 1 calc R U . . .
H2C H 1.0134 0.4117 0.4778 0.032 Uiso 1 1 calc R U . . .
C3 C 0.96353(10) 0.32115(13) 0.54170(9) 0.0151(3) Uani 1 1 d . . . . .
H3 H 0.9473 0.3891 0.5621 0.018 Uiso 1 1 calc R U . . .
C4 C 1.12841(10) 0.19511(15) 0.76839(9) 0.0196(3) Uani 1 1 d . . . . .
H4A H 1.1831 0.2223 0.8058 0.029 Uiso 1 1 calc R U . . .
H4B H 1.1342 0.1186 0.7545 0.029 Uiso 1 1 calc R U . . .
H4C H 1.0879 0.1984 0.7917 0.029 Uiso 1 1 calc R U . . .
C5 C 1.09109(10) 0.38816(14) 0.71652(11) 0.0208(3) Uani 1 1 d . . . . .
H5A H 1.0476 0.3952 0.7361 0.031 Uiso 1 1 calc R U . . .
H5B H 1.0764 0.4345 0.6703 0.031 Uiso 1 1 calc R U . . .
H5C H 1.1453 0.4120 0.7567 0.031 Uiso 1 1 calc R U . . .
C6 C 1.09727(10) 0.26706(13) 0.69527(9) 0.0154(3) Uani 1 1 d . . . . .
H6 H 1.1402 0.2630 0.6733 0.019 Uiso 1 1 calc R U . . .
C7 C 1.02784(10) 0.10050(12) 0.57404(9) 0.0134(3) Uani 1 1 d . . . . .
H7A H 0.9767 0.0679 0.5330 0.016 Uiso 1 1 calc R U . . .
H7B H 1.0628 0.1301 0.5487 0.016 Uiso 1 1 calc R U . . .
C8 C 1.07564(10) 0.01143(12) 0.62892(9) 0.0127(3) Uani 1 1 d . . . . .
C9 C 1.15855(10) -0.01783(13) 0.65531(10) 0.0164(3) Uani 1 1 d . . . . .
H9 H 1.1987 0.0133 0.6395 0.020 Uiso 1 1 calc R U . . .
C10 C 1.17338(10) -0.10344(13) 0.71084(10) 0.0162(3) Uani 1 1 d . . . . .
H10 H 1.2254 -0.1400 0.7388 0.019 Uiso 1 1 calc R U . . .
C11 C 1.09916(9) -0.12380(12) 0.71690(9) 0.0123(3) Uani 1 1 d . . . . .
C12 C 1.07634(9) -0.21276(12) 0.76070(9) 0.0129(3) Uani 1 1 d . . . . .
C13 C 1.02850(10) -0.30602(13) 0.70346(9) 0.0161(3) Uani 1 1 d . . . . .
H13A H 0.9765 -0.2764 0.6632 0.024 Uiso 1 1 calc R U . . .
H13B H 1.0149 -0.3650 0.7317 0.024 Uiso 1 1 calc R U . . .
H13C H 1.0639 -0.3357 0.6792 0.024 Uiso 1 1 calc R U . . .
C14 C 1.15645(10) -0.26318(14) 0.82348(9) 0.0182(3) Uani 1 1 d . . . . .
H14A H 1.1907 -0.2955 0.7990 0.027 Uiso 1 1 calc R U . . .
H14B H 1.1410 -0.3207 0.8515 0.027 Uiso 1 1 calc R U . . .
H14C H 1.1887 -0.2054 0.8600 0.027 Uiso 1 1 calc R U . . .
C15 C 1.02045(9) -0.16716(12) 0.79695(9) 0.0118(3) Uani 1 1 d . . . . .
C16 C 1.02107(10) -0.18650(13) 0.86839(9) 0.0147(3) Uani 1 1 d . . . . .
H16 H 1.0624 -0.2271 0.9095 0.018 Uiso 1 1 calc R U . . .
C17 C 0.94876(10) -0.13506(13) 0.87014(9) 0.0146(3) Uani 1 1 d . . . . .
H17 H 0.9330 -0.1350 0.9125 0.017 Uiso 1 1 calc R U . . .
C18 C 0.90615(9) -0.08571(12) 0.79951(9) 0.0120(3) Uani 1 1 d . . . . .
C19 C 0.82330(9) -0.02661(12) 0.76685(9) 0.0121(3) Uani 1 1 d . . . . .
H19A H 0.7962 -0.0360 0.8031 0.015 Uiso 1 1 calc R U . . .
H19B H 0.7865 -0.0618 0.7170 0.015 Uiso 1 1 calc R U . . .
C20 C 0.88300(10) 0.18498(13) 0.84806(9) 0.0143(3) Uani 1 1 d . . . . .
H20 H 0.8583 0.2601 0.8453 0.017 Uiso 1 1 calc R U . . .
C21 C 0.97709(10) 0.20000(15) 0.87099(10) 0.0207(3) Uani 1 1 d . . . . .
H21A H 1.0037 0.2314 0.9234 0.031 Uiso 1 1 calc R U . . .
H21B H 0.9854 0.2500 0.8341 0.031 Uiso 1 1 calc R U . . .
H21C H 1.0026 0.1282 0.8702 0.031 Uiso 1 1 calc R U . . .
C22 C 0.87043(10) 0.12120(13) 0.91238(9) 0.0171(3) Uani 1 1 d . . . . .
H22A H 0.8999 0.0503 0.9209 0.026 Uiso 1 1 calc R U . . .
H22B H 0.8103 0.1082 0.8968 0.026 Uiso 1 1 calc R U . . .
H22C H 0.8931 0.1644 0.9605 0.026 Uiso 1 1 calc R U . . .
C23 C 0.72059(9) 0.17069(12) 0.71055(9) 0.0124(3) Uani 1 1 d . . . . .
H23 H 0.7208 0.2499 0.6958 0.015 Uiso 1 1 calc R U . . .
C24 C 0.66711(10) 0.10742(14) 0.63623(9) 0.0168(3) Uani 1 1 d . . . . .
H24A H 0.6565 0.0326 0.6497 0.025 Uiso 1 1 calc R U . . .
H24B H 0.6971 0.1034 0.6027 0.025 Uiso 1 1 calc R U . . .
H24C H 0.6135 0.1458 0.6087 0.025 Uiso 1 1 calc R U . . .
C25 C 0.67868(10) 0.16528(13) 0.76711(9) 0.0162(3) Uani 1 1 d . . . . .
H25A H 0.6200 0.1891 0.7405 0.024 Uiso 1 1 calc R U . . .
H25B H 0.7086 0.2140 0.8114 0.024 Uiso 1 1 calc R U . . .
H25C H 0.6807 0.0893 0.7856 0.024 Uiso 1 1 calc R U . . .
C26 C 0.75153(9) -0.06014(13) 0.51964(8) 0.0126(3) Uani 1 1 d . . . . .
C27 C 0.68397(10) -0.11435(13) 0.52506(10) 0.0181(3) Uani 1 1 d . . . . .
H27 H 0.6933 -0.1797 0.5553 0.022 Uiso 1 1 calc R U . . .
C28 C 0.60291(11) -0.07305(15) 0.48637(11) 0.0262(4) Uani 1 1 d . . . . .
H28 H 0.5571 -0.1100 0.4905 0.031 Uiso 1 1 calc R U . . .
C29 C 0.58875(11) 0.02152(17) 0.44197(11) 0.0294(4) Uani 1 1 d . . . . .
H29 H 0.5332 0.0487 0.4147 0.035 Uiso 1 1 calc R U . . .
C30 C 0.65573(12) 0.07637(15) 0.43740(10) 0.0273(4) Uani 1 1 d . . . . .
H30 H 0.6460 0.1420 0.4074 0.033 Uiso 1 1 calc R U . . .
C31 C 0.73723(11) 0.03647(14) 0.47621(9) 0.0191(3) Uani 1 1 d . . . . .
H31 H 0.7830 0.0750 0.4731 0.023 Uiso 1 1 calc R U . . .
C32 C 0.81230(9) 0.40928(12) 0.60245(9) 0.0129(3) Uani 1 1 d . . . . .
C33 C 0.74202(10) 0.35116(14) 0.55139(10) 0.0181(3) Uani 1 1 d . . . . .
H33 H 0.7282 0.2820 0.5667 0.022 Uiso 1 1 calc R U . . .
C34 C 0.69218(11) 0.39368(15) 0.47843(10) 0.0230(4) Uani 1 1 d . . . . .
H34 H 0.6451 0.3526 0.4440 0.028 Uiso 1 1 calc R U . . .
C35 C 0.71010(11) 0.49525(15) 0.45509(10) 0.0221(4) Uani 1 1 d . . . . .
H35 H 0.6756 0.5239 0.4052 0.027 Uiso 1 1 calc R U . . .
C36 C 0.77915(11) 0.55433(14) 0.50571(10) 0.0188(3) Uani 1 1 d . . . . .
H36 H 0.7917 0.6244 0.4906 0.023 Uiso 1 1 calc R U . . .
C37 C 0.83018(10) 0.51183(13) 0.57839(9) 0.0150(3) Uani 1 1 d . . . . .
H37 H 0.8777 0.5527 0.6122 0.018 Uiso 1 1 calc R U . . .
Ge1 Ge 0.93261(2) -0.01924(2) 0.66515(2) 0.00892(4) Uani 1 1 d . . . . .
N1 N 1.03827(8) -0.05333(10) 0.66615(7) 0.0114(2) Uani 1 1 d . . . . .
N2 N 0.94967(8) -0.10454(10) 0.75382(7) 0.0110(2) Uani 1 1 d . . . . .
P1 P 0.99614(2) 0.21623(3) 0.61970(2) 0.01063(7) Uani 1 1 d . . . . .
P2 P 0.83044(2) 0.12210(3) 0.74997(2) 0.00975(7) Uani 1 1 d . . . . .
Pd1 Pd 0.90287(2) 0.16935(2) 0.67508(2) 0.00859(3) Uani 1 1 d . . . . .
S1 S 0.85243(2) -0.12333(3) 0.56101(2) 0.01662(8) Uani 1 1 d . . . . .
S2 S 0.87647(2) 0.35817(3) 0.69626(2) 0.01283(7) Uani 1 1 d . . . . .

loop_
_atom_site_aniso_label
_atom_site_aniso_U_11
_atom_site_aniso_U_22
_atom_site_aniso_U_33
_atom_site_aniso_U_23
_atom_site_aniso_U_13
_atom_site_aniso_U_12
C1 0.0259(9) 0.0214(9) 0.0181(8) 0.0039(7) 0.0095(7) 0.0035(7)
C2 0.0285(9) 0.0159(8) 0.0289(9) 0.0055(7) 0.0216(8) 0.0034(7)
C3 0.0207(8) 0.0113(7) 0.0180(8) 0.0028(6) 0.0127(7) 0.0028(6)
C4 0.0164(8) 0.0244(9) 0.0172(8) -0.0039(7) 0.0062(7) -0.0021(7)
C5 0.0171(8) 0.0171(8) 0.0296(9) -0.0080(7) 0.0113(7) -0.0038(6)
C6 0.0124(7) 0.0169(8) 0.0188(8) -0.0048(6) 0.0083(6) -0.0023(6)
C7 0.0183(8) 0.0106(7) 0.0158(7) 0.0000(6) 0.0117(6) 0.0009(6)
C8 0.0159(7) 0.0103(7) 0.0160(7) -0.0017(6) 0.0108(6) -0.0006(6)
C9 0.0156(8) 0.0153(8) 0.0232(8) -0.0013(6) 0.0128(7) -0.0014(6)
C10 0.0127(7) 0.0154(8) 0.0220(8) -0.0004(6) 0.0089(6) 0.0020(6)
C11 0.0127(7) 0.0109(7) 0.0136(7) -0.0007(6) 0.0057(6) 0.0023(6)
C12 0.0131(7) 0.0115(7) 0.0151(7) 0.0009(6) 0.0070(6) 0.0027(6)
C13 0.0193(8) 0.0127(7) 0.0176(8) -0.0009(6) 0.0091(6) 0.0014(6)
C14 0.0170(8) 0.0182(8) 0.0187(8) 0.0030(6) 0.0068(7) 0.0062(6)
C15 0.0119(7) 0.0092(7) 0.0135(7) 0.0000(5) 0.0045(6) 0.0006(5)
C16 0.0153(7) 0.0139(7) 0.0130(7) 0.0020(6) 0.0040(6) 0.0029(6)
C17 0.0187(8) 0.0135(7) 0.0139(7) 0.0002(6) 0.0092(6) 0.0005(6)
C18 0.0142(7) 0.0104(7) 0.0138(7) -0.0004(6) 0.0081(6) -0.0003(6)
C19 0.0131(7) 0.0111(7) 0.0147(7) 0.0004(6) 0.0084(6) -0.0004(5)
C20 0.0159(8) 0.0149(7) 0.0128(7) -0.0015(6) 0.0067(6) -0.0007(6)
C21 0.0156(8) 0.0278(9) 0.0177(8) -0.0045(7) 0.0060(7) -0.0047(7)
C22 0.0206(8) 0.0183(8) 0.0134(7) -0.0003(6) 0.0080(6) 0.0016(6)
C23 0.0119(7) 0.0124(7) 0.0144(7) 0.0007(6) 0.0070(6) 0.0018(5)
C24 0.0125(7) 0.0188(8) 0.0177(8) -0.0018(6) 0.0050(6) 0.0012(6)
C25 0.0152(8) 0.0186(8) 0.0186(8) 0.0032(6) 0.0106(7) 0.0027(6)
C26 0.0133(7) 0.0133(7) 0.0105(7) -0.0027(6) 0.0043(6) 0.0005(6)
C27 0.0197(8) 0.0148(8) 0.0217(8) -0.0041(6) 0.0107(7) -0.0032(6)
C28 0.0171(8) 0.0269(10) 0.0350(10) -0.0169(8) 0.0112(8) -0.0068(7)
C29 0.0180(9) 0.0345(11) 0.0255(9) -0.0131(8) -0.0010(7) 0.0096(8)
C30 0.0392(11) 0.0222(9) 0.0164(8) 0.0032(7) 0.0075(8) 0.0134(8)
C31 0.0254(9) 0.0179(8) 0.0165(8) 0.0004(6) 0.0113(7) 0.0000(7)
C32 0.0131(7) 0.0123(7) 0.0162(7) 0.0000(6) 0.0088(6) 0.0027(6)
C33 0.0168(8) 0.0147(8) 0.0227(8) 0.0016(6) 0.0080(7) -0.0011(6)
C34 0.0168(8) 0.0252(9) 0.0215(9) -0.0009(7) 0.0027(7) -0.0016(7)
C35 0.0203(8) 0.0255(9) 0.0182(8) 0.0039(7) 0.0057(7) 0.0060(7)
C36 0.0236(8) 0.0151(8) 0.0227(8) 0.0051(6) 0.0146(7) 0.0033(6)
C37 0.0148(7) 0.0142(7) 0.0190(8) -0.0020(6) 0.0101(6) -0.0005(6)
Ge1 0.00924(8) 0.00852(8) 0.01023(8) 0.00001(6) 0.00526(7) 0.00043(6)
N1 0.0115(6) 0.0108(6) 0.0138(6) 0.0001(5) 0.0071(5) 0.0005(5)
N2 0.0120(6) 0.0100(6) 0.0120(6) 0.0006(5) 0.0060(5) 0.0006(5)
P1 0.01245(17) 0.00926(17) 0.01335(17) -0.00053(13) 0.00852(15) -0.00047(13)
P2 0.00992(17) 0.00985(17) 0.01105(17) -0.00029(13) 0.00594(14) 0.00015(13)
Pd1 0.00932(5) 0.00798(5) 0.01004(5) -0.00007(4) 0.00560(4) 0.00033(4)
S1 0.01382(18) 0.01678(18) 0.01615(18) -0.00628(14) 0.00319(15) 0.00222(14)
S2 0.01509(17) 0.00964(16) 0.01453(17) -0.00050(13) 0.00696(14) 0.00145(13)

loop_
_atom_type_symbol
_atom_type_description
_atom_type_scat_dispersion_real
_atom_type_scat_dispersion_imag
_atom_type_scat_source
C C 0.0181 0.0091 'International Tables Vol C Tables 4.2.6.8 and 6.1.1.4'
H H 0.0000 0.0000 'International Tables Vol C Tables 4.2.6.8 and 6.1.1.4'
Ge Ge -1.0885 0.8855 'International Tables Vol C Tables 4.2.6.8 and 6.1.1.4'
N N 0.0311 0.0180 'International Tables Vol C Tables 4.2.6.8 and 6.1.1.4'
P P 0.2955 0.4335 'International Tables Vol C Tables 4.2.6.8 and 6.1.1.4'
Pd Pd 0.1215 3.9337 'International Tables Vol C Tables 4.2.6.8 and 6.1.1.4'
S S 0.3331 0.5567 'International Tables Vol C Tables 4.2.6.8 and 6.1.1.4'

loop_
_geom_angle_atom_site_label_1
_geom_angle_atom_site_label_2
_geom_angle_atom_site_label_3
_geom_angle
_geom_angle_site_symmetry_1
_geom_angle_site_symmetry_3
_geom_angle_publ_flag
C1 C3 C2 110.43(14) . . ?
C1 C3 P1 110.45(11) . . ?
C2 C3 P1 113.45(11) . . ?
C4 C6 C5 110.11(13) . . ?
C4 C6 P1 111.93(11) . . ?
C5 C6 P1 111.71(11) . . ?
C8 C7 P1 114.40(11) . . ?
C9 C8 N1 108.69(13) . . ?
C9 C8 C7 130.02(14) . . ?
N1 C8 C7 121.18(13) . . ?
C8 C9 C10 107.29(14) . . ?
C11 C10 C9 107.82(14) . . ?
C10 C11 N1 108.08(13) . . ?
C10 C11 C12 130.51(14) . . ?
N1 C11 C12 121.03(13) . . ?
C11 C12 C15 110.94(12) . . ?
C11 C12 C14 110.09(13) . . ?
C15 C12 C14 110.32(12) . . ?
C11 C12 C13 108.98(12) . . ?
C15 C12 C13 108.73(12) . . ?
C14 C12 C13 107.70(13) . . ?
C16 C15 N2 108.17(13) . . ?
C16 C15 C12 130.21(14) . . ?
N2 C15 C12 121.20(13) . . ?
C15 C16 C17 107.93(13) . . ?
C18 C17 C16 107.19(13) . . ?
C17 C18 N2 108.71(13) . . ?
C17 C18 C19 130.59(14) . . ?
N2 C18 C19 120.55(13) . . ?
C18 C19 P2 114.48(10) . . ?
C21 C20 C22 109.19(13) . . ?
C21 C20 P2 110.98(11) . . ?
C22 C20 P2 114.37(11) . . ?
C24 C23 C25 109.53(13) . . ?
C24 C23 P2 110.26(10) . . ?
C25 C23 P2 115.18(11) . . ?
C31 C26 C27 119.42(15) . . ?
C31 C26 S1 121.53(12) . . ?
C27 C26 S1 118.79(12) . . ?
C28 C27 C26 120.15(16) . . ?
C29 C28 C27 120.26(17) . . ?
C28 C29 C30 119.74(16) . . ?
C29 C30 C31 120.63(17) . . ?
C30 C31 C26 119.78(16) . . ?
C33 C32 C37 118.20(14) . . ?
C33 C32 S2 121.67(12) . . ?
C37 C32 S2 120.11(12) . . ?
C34 C33 C32 120.52(15) . . ?
C35 C34 C33 120.97(16) . . ?
C34 C35 C36 119.01(16) . . ?
C35 C36 C37 120.51(15) . . ?
C36 C37 C32 120.78(15) . . ?
N2 Ge1 N1 94.64(5) . . ?
N2 Ge1 S1 106.30(4) . . ?
N1 Ge1 S1 97.76(4) . . ?
N2 Ge1 Pd1 114.58(4) . . ?
N1 Ge1 Pd1 117.21(4) . . ?
S1 Ge1 Pd1 121.936(12) . . ?
C8 N1 C11 108.11(12) . . ?
C8 N1 Ge1 122.61(10) . . ?
C11 N1 Ge1 127.31(10) . . ?
C18 N2 C15 108.00(12) . . ?
C18 N2 Ge1 122.71(10) . . ?
C15 N2 Ge1 126.38(10) . . ?
C3 P1 C7 101.53(7) . . ?
C3 P1 C6 105.38(7) . . ?
C7 P1 C6 103.69(7) . . ?
C3 P1 Pd1 118.87(5) . . ?
C7 P1 Pd1 115.19(5) . . ?
C6 P1 Pd1 110.63(5) . . ?
C19 P2 C23 104.34(7) . . ?
C19 P2 C20 105.56(7) . . ?
C23 P2 C20 105.75(7) . . ?
C19 P2 Pd1 116.01(5) . . ?
C23 P2 Pd1 114.47(5) . . ?
C20 P2 Pd1 109.85(5) . . ?
P2 Pd1 P1 170.293(14) . . ?
P2 Pd1 Ge1 90.275(10) . . ?
P1 Pd1 Ge1 88.915(10) . . ?
P2 Pd1 S2 86.606(13) . . ?
P1 Pd1 S2 93.578(13) . . ?
Ge1 Pd1 S2 175.348(10) . . ?
C26 S1 Ge1 106.50(5) . . ?
C32 S2 Pd1 104.54(5) . . ?

loop_
_geom_bond_atom_site_label_1
_geom_bond_atom_site_label_2
_geom_bond_distance
_geom_bond_site_symmetry_2
_geom_bond_publ_flag
C1 C3 1.532(2) . ?
C2 C3 1.533(2) . ?
C3 P1 1.8496(16) . ?
C4 C6 1.531(2) . ?
C5 C6 1.537(2) . ?
C6 P1 1.8563(16) . ?
C7 C8 1.490(2) . ?
C7 P1 1.8500(15) . ?
C8 C9 1.369(2) . ?
C8 N1 1.3877(19) . ?
C9 C10 1.422(2) . ?
C10 C11 1.373(2) . ?
C11 N1 1.3904(19) . ?
C11 C12 1.512(2) . ?
C12 C15 1.515(2) . ?
C12 C14 1.537(2) . ?
C12 C13 1.548(2) . ?
C15 C16 1.369(2) . ?
C15 N2 1.3901(19) . ?
C16 C17 1.423(2) . ?
C17 C18 1.368(2) . ?
C18 N2 1.3897(19) . ?
C18 C19 1.500(2) . ?
C19 P2 1.8429(15) . ?
C20 C21 1.528(2) . ?
C20 C22 1.534(2) . ?
C20 P2 1.8581(16) . ?
C23 C24 1.532(2) . ?
C23 C25 1.532(2) . ?
C23 P2 1.8442(15) . ?
C26 C31 1.392(2) . ?
C26 C27 1.393(2) . ?
C26 S1 1.7785(15) . ?
C27 C28 1.390(2) . ?
C28 C29 1.381(3) . ?
C29 C30 1.381(3) . ?
C30 C31 1.390(2) . ?
C32 C33 1.397(2) . ?
C32 C37 1.403(2) . ?
C32 S2 1.7710(16) . ?
C33 C34 1.389(2) . ?
C34 C35 1.387(3) . ?
C35 C36 1.387(2) . ?
C36 C37 1.390(2) . ?
Ge1 N2 1.8869(12) . ?
Ge1 N1 1.8870(12) . ?
Ge1 S1 2.2673(4) . ?
Ge1 Pd1 2.36801(19) . ?
P1 Pd1 2.3488(4) . ?
P2 Pd1 2.3343(4) . ?
Pd1 S2 2.4003(4) . ?
